data_7240580
loop_
_publ_author_name
'Patel, Divyang M.'
'Patel, Hetal J.'
'Padr\'on, Jos\'e M.'
'Patel, Hitendra M.'

_publ_section_title
;
 A novel substrate directed multicomponent reaction for the syntheses of
 tetrahydro-spiro[pyrazolo[4,3-f]quinoline]-8,5&#x2032;-pyrimidines and
 tetrahydro-pyrazolo[4,3-f]pyrimido[4,5-b]quinolines via selective
 multiple C--C bond formation under metal-free conditions
;
_journal_issue 33
_journal_name_full 'RSC Advances'
_journal_page_first 19600
_journal_page_last 19609
_journal_paper_doi 10.1039/D0RA02990D
_journal_volume 10
_journal_year 2020
_chemical_absolute_configuration unk
_chemical_formula_moiety 'C29 H27 N5 O5'
_chemical_formula_sum 'C29 H27 N5 O5'
_chemical_formula_weight 525.55
_space_group_crystal_system orthorhombic
_space_group_IT_number 19
_space_group_name_Hall 'P 2ac 2ab'
_space_group_name_H-M_alt 'P 21 21 21'
_atom_sites_solution_hydrogens geom
_audit_creation_method SHELXL-2018/3
_audit_update_record
;
2020-01-29 deposited with the CCDC.	2020-05-08 downloaded from the CCDC.
;
_cell_angle_alpha 90
_cell_angle_beta 90
_cell_angle_gamma 90
_cell_formula_units_Z 4
_cell_length_a 12.2814(14)
_cell_length_b 12.4871(16)
_cell_length_c 16.249(2)
_cell_measurement_reflns_used 4174
_cell_measurement_temperature 298(2)
_cell_measurement_theta_max 26.3
_cell_measurement_theta_min 2.3
_cell_volume 2491.9(5)
_computing_cell_refinement 'SAINT V8.38A (BRUKER AXS INC.,2017)'
_computing_data_collection 'APEX3 INC. BRUKER SOFTWARE PACKAGE'
_computing_data_reduction 'SAINT V8.38A (BRUKER AXS INC.,2017)'
_computing_molecular_graphics 'ORTEP,MERCURY AND PLATON'
_computing_structure_refinement 'SHELXL-2018/3 (Sheldrick, 2018)'
_computing_structure_solution 'SHELXLT-2014/5 (Sheldrick, 2014)'
_diffrn_ambient_temperature 298(2)
_diffrn_measured_fraction_theta_full 0.997
_diffrn_measured_fraction_theta_max 0.994
_diffrn_measurement_device_type 'BRUKER D8 VENTURE PHOTON-200'
_diffrn_measurement_method 'PHI AND OMEGA SCAN'
_diffrn_radiation_type MoK\a
_diffrn_radiation_wavelength 0.71073
_diffrn_reflns_av_R_equivalents 0.0581
_diffrn_reflns_av_unetI/netI 0.0411
_diffrn_reflns_Laue_measured_fraction_full 0.997
_diffrn_reflns_Laue_measured_fraction_max 0.994
_diffrn_reflns_limit_h_max 15
_diffrn_reflns_limit_h_min -15
_diffrn_reflns_limit_k_max 15
_diffrn_reflns_limit_k_min -15
_diffrn_reflns_limit_l_max 20
_diffrn_reflns_limit_l_min -20
_diffrn_reflns_number 24215
_diffrn_reflns_point_group_measured_fraction_full 0.998
_diffrn_reflns_point_group_measured_fraction_max 0.994
_diffrn_reflns_theta_full 25.242
_diffrn_reflns_theta_max 26.342
_diffrn_reflns_theta_min 2.326
_diffrn_source 'FINE FOCUS SEALED TUBE'
_exptl_absorpt_coefficient_mu 0.098
_exptl_absorpt_correction_type multi-scan
_exptl_absorpt_process_details SADABS-2016/2
_exptl_crystal_colour WHITE
_exptl_crystal_density_diffrn 1.401
_exptl_crystal_density_meas 1.4
_exptl_crystal_density_method 'NOT MEASURED'
_exptl_crystal_description 'BLOCK TYPE'
_exptl_crystal_F_000 1104
_exptl_crystal_size_max 0.396
_exptl_crystal_size_mid 0.356
_exptl_crystal_size_min 0.316
_exptl_transmission_factor_max 0.7454
_exptl_transmission_factor_min 0.5287
_refine_diff_density_max 0.561
_refine_diff_density_min -0.228
_refine_diff_density_rms 0.046
_refine_ls_abs_structure_details
;
 Flack x determined using 1587 quotients [(I+)-(I-)]/[(I+)+(I-)]
 (Parsons, Flack and Wagner, Acta Cryst. B69 (2013) 249-259).
;
_refine_ls_abs_structure_Flack 0.6(5)
_refine_ls_extinction_method none
_refine_ls_goodness_of_fit_ref 1.075
_refine_ls_hydrogen_treatment constr
_refine_ls_matrix_type full
_refine_ls_number_parameters 352
_refine_ls_number_reflns 5062
_refine_ls_number_restraints 0
_refine_ls_restrained_S_all 1.075
_refine_ls_R_factor_all 0.0661
_refine_ls_R_factor_gt 0.0517
_refine_ls_shift/su_max 0.000
_refine_ls_shift/su_mean 0.000
_refine_ls_structure_factor_coef Fsqd
_refine_ls_weighting_details 'w=1/[\s^2^(Fo^2^)+(0.0801P)^2^+0.6253P] where P=(Fo^2^+2Fc^2^)/3'
_refine_ls_weighting_scheme calc
_refine_ls_wR_factor_gt 0.1406
_refine_ls_wR_factor_ref 0.1520
_reflns_Friedel_coverage 0.772
_reflns_Friedel_fraction_full 1.000
_reflns_Friedel_fraction_max 0.995
_reflns_number_gt 4174
_reflns_number_total 5062
_reflns_threshold_expression 'I > 2\s(I)'
_cod_data_source_file d0ra02990d2.cif
_cod_data_source_block shelx
_cod_depositor_comments
;
The following automatic conversions were performed:

data item '_chemical_absolute_configuration' value 'UNK' was changed
to 'unk' in accordance with the
/home/data/users/saulius/crontab/automatic-downloads/rss-feeds/RSC/lib/dictionaries/cif_core.dic
dictionary named 'cif_core.dic' version 2.4.2 last updated on
2011-04-26.

data item '_exptl_absorpt_correction_type' value 'MULTI SCAN' was
changed to 'multi-scan' in accordance with the
/home/data/users/saulius/crontab/automatic-downloads/rss-feeds/RSC/lib/dictionaries/cif_core.dic
dictionary named 'cif_core.dic' version 2.4.2 last updated on
2011-04-26.

Automatic conversion script
Id: cif_fix_values 7556 2019-12-06 15:28:31Z antanas 

 Adding full bibliography for 7240580--7240582.cif.
;
_cod_original_cell_volume 2492.0(5)
_cod_database_code 7240580
_shelx_shelxl_version_number 2018/3
_shelx_space_group_comment
;
The symmetry employed for this shelxl refinement is uniquely defined
by the following loop, which should always be used as a source of
symmetry information in preference to the above space-group names.
They are only intended as comments.
;

loop_
_space_group_symop_operation_xyz
'x, y, z'
'-x+1/2, -y, z+1/2'
'x+1/2, -y+1/2, -z'
'-x, y+1/2, -z+1/2'

loop_
_atom_site_label
_atom_site_type_symbol
_atom_site_fract_x
_atom_site_fract_y
_atom_site_fract_z
_atom_site_U_iso_or_equiv
_atom_site_adp_type
_atom_site_occupancy
_atom_site_site_symmetry_order
_atom_site_calc_flag
_atom_site_refinement_flags_posn
_atom_site_refinement_flags_adp
_atom_site_refinement_flags_occupancy
_atom_site_disorder_assembly
_atom_site_disorder_group
N5 N 0.3414(3) 0.0758(2) 0.9210(2) 0.0464(8) Uani 1 1 d . . . . .
O4 O 0.3009(3) -0.1011(2) 0.9175(2) 0.0668(9) Uani 1 1 d . . . . .
O5 O 0.0192(2) 0.1299(2) 0.9299(2) 0.0539(7) Uani 1 1 d . . . . .
O3 O 0.3821(2) 0.2513(2) 0.9138(2) 0.0545(7) Uani 1 1 d . . . . .
N4 N 0.1603(3) 0.0145(2) 0.9228(2) 0.0441(7) Uani 1 1 d . . . . .
C6 C 0.1783(3) 0.2590(3) 1.0216(2) 0.0398(8) Uani 1 1 d . . . . .
H6 H 0.100418 0.273367 1.028734 0.048 Uiso 1 1 calc R U . . .
C7 C 0.1961(3) 0.4093(3) 0.8895(2) 0.0408(8) Uani 1 1 d . . . . .
C8 C 0.3120(3) 0.1832(3) 0.9201(2) 0.0393(8) Uani 1 1 d . . . . .
C9 C 0.1528(3) 0.2978(3) 0.8702(2) 0.0379(8) Uani 1 1 d . . . . .
H9 H 0.074209 0.302434 0.880227 0.045 Uiso 1 1 calc R U . . .
N3 N 0.2339(3) 0.3591(2) 1.0299(2) 0.0505(8) Uani 1 1 d . . . . .
H3 H 0.269194 0.372377 1.074461 0.061 Uiso 1 1 calc R U . . .
C11 C 0.2324(3) 0.4351(3) 0.9680(2) 0.0439(9) Uani 1 1 d . . . . .
C12 C 0.1170(3) 0.1162(3) 0.9269(2) 0.0403(8) Uani 1 1 d . . . . .
C13 C 0.2691(3) -0.0091(3) 0.9206(2) 0.0442(8) Uani 1 1 d . . . . .
C14 C 0.1940(3) 0.2105(3) 0.9311(2) 0.0364(7) Uani 1 1 d . . . . .
O1 O 0.0836(3) -0.0126(3) 1.2281(2) 0.0733(10) Uani 1 1 d . . . . .
C16 C 0.0711(4) 0.2241(3) 0.7408(3) 0.0534(10) Uani 1 1 d . . . . .
H16 H 0.005300 0.220030 0.769010 0.064 Uiso 1 1 calc R U . . .
N1 N 0.1870(3) 0.6015(3) 0.7173(3) 0.0641(10) Uani 1 1 d . . . . .
C18 C 0.1300(3) 0.1224(3) 1.1266(2) 0.0470(9) Uani 1 1 d . . . . .
H18 H 0.057675 0.131518 1.111187 0.056 Uiso 1 1 calc R U . . .
N2 N 0.2254(3) 0.6571(3) 0.7821(2) 0.0599(10) Uani 1 1 d . . . . .
H2 H 0.243524 0.723591 0.779914 0.072 Uiso 1 1 calc R U . . .
C20 C 0.2323(4) 0.5959(3) 0.8517(3) 0.0505(10) Uani 1 1 d . . . . .
N21 C 0.1580(3) 0.0486(3) 1.1876(2) 0.0475(9) Uani 1 1 d . . . . .
N22 C 0.3191(3) 0.1697(3) 1.1118(2) 0.0438(9) Uani 1 1 d . . . . .
H22 H 0.373269 0.210569 1.087091 0.053 Uiso 1 1 calc R U . . .
N23 C 0.3454(3) 0.0943(3) 1.1728(3) 0.0497(9) Uani 1 1 d . . . . .
H23 H 0.417676 0.084738 1.188331 0.060 Uiso 1 1 calc R U . . .
N24 C 0.1964(3) 0.4935(3) 0.8305(2) 0.0434(8) Uani 1 1 d . . . . .
C25 C 0.1628(3) 0.2612(3) 0.7811(2) 0.0426(8) Uani 1 1 d . . . . .
C26 C 0.2116(3) 0.1819(3) 1.0893(2) 0.0405(8) Uani 1 1 d . . . . .
C27 C 0.2624(4) 0.2656(3) 0.7398(3) 0.0548(10) Uani 1 1 d . . . . .
H27 H 0.325159 0.289302 0.766151 0.066 Uiso 1 1 calc R U . . .
C28 C 0.1686(4) 0.5039(3) 0.7453(3) 0.0540(10) Uani 1 1 d . . . . .
H28 H 0.140732 0.448480 0.713403 0.065 Uiso 1 1 calc R U . . .
C29 C 0.2672(4) 0.6211(3) 0.9314(3) 0.0588(11) Uani 1 1 d . . . . .
H29 H 0.288810 0.690022 0.945526 0.071 Uiso 1 1 calc R U . . .
O2 O 0.3549(5) 0.2297(4) 0.6105(3) 0.1129(17) Uani 1 1 d . . . . .
C31 C 0.2646(5) 0.2329(4) 0.6568(3) 0.0716(15) Uani 1 1 d . . . . .
C32 C 0.4575(4) 0.0506(4) 0.9212(4) 0.0733(15) Uani 1 1 d . . . . .
H32A H 0.498841 0.115914 0.921423 0.110 Uiso 1 1 calc R U . . .
H32B H 0.474873 0.009548 0.969363 0.110 Uiso 1 1 calc R U . . .
H32C H 0.475235 0.009927 0.872888 0.110 Uiso 1 1 calc R U . . .
C33 C 0.2679(4) 0.5399(3) 0.9872(3) 0.0568(11) Uani 1 1 d . . . . .
H33 H 0.292844 0.553881 1.040132 0.068 Uiso 1 1 calc R U . . .
C34 C 0.0757(5) 0.1926(4) 0.6584(3) 0.0667(13) Uani 1 1 d . . . . .
H34 H 0.013283 0.168678 0.631693 0.080 Uiso 1 1 calc R U . . .
C35 C 0.1723(6) 0.1973(4) 0.6174(3) 0.0753(15) Uani 1 1 d . . . . .
H35 H 0.175920 0.176284 0.562598 0.090 Uiso 1 1 calc R U . . .
C36 C 0.2650(4) 0.0346(3) 1.2097(3) 0.0505(10) Uani 1 1 d . . . . .
H36 H 0.283192 -0.015475 1.249736 0.061 Uiso 1 1 calc R U . . .
C37 C 0.0836(4) -0.0769(3) 0.9230(4) 0.0687(13) Uani 1 1 d . . . . .
H37A H 0.010252 -0.050484 0.924574 0.103 Uiso 1 1 calc R U . . .
H37B H 0.094011 -0.118721 0.874073 0.103 Uiso 1 1 calc R U . . .
H37C H 0.096898 -0.120666 0.970512 0.103 Uiso 1 1 calc R U . . .
C38 C -0.0256(5) -0.0103(6) 1.1991(4) 0.092(2) Uani 1 1 d . . . . .
H38A H -0.069794 -0.056431 1.232531 0.138 Uiso 1 1 calc R U . . .
H38B H -0.053042 0.061565 1.202114 0.138 Uiso 1 1 calc R U . . .
H38C H -0.027674 -0.034496 1.143033 0.138 Uiso 1 1 calc R U . . .
C39 C 0.4487(8) 0.2783(8) 0.6450(6) 0.152(4) Uani 1 1 d . . . . .
H39A H 0.508540 0.271828 0.607363 0.229 Uiso 1 1 calc R U . . .
H39B H 0.434315 0.352610 0.655390 0.229 Uiso 1 1 calc R U . . .
H39C H 0.466731 0.243170 0.695816 0.229 Uiso 1 1 calc R U . . .

loop_
_atom_site_aniso_label
_atom_site_aniso_U_11
_atom_site_aniso_U_22
_atom_site_aniso_U_33
_atom_site_aniso_U_23
_atom_site_aniso_U_13
_atom_site_aniso_U_12
N5 0.0435(17) 0.0419(16) 0.0539(19) -0.0110(15) -0.0047(15) 0.0039(13)
O4 0.081(2) 0.0353(14) 0.084(2) -0.0001(15) -0.0061(19) 0.0108(15)
O5 0.0415(15) 0.0547(15) 0.0655(19) 0.0063(14) 0.0006(13) -0.0027(13)
O3 0.0478(15) 0.0457(14) 0.0700(19) 0.0020(14) -0.0020(14) -0.0072(13)
N4 0.0507(18) 0.0336(14) 0.0481(18) 0.0008(14) -0.0018(15) -0.0070(13)
C6 0.053(2) 0.0356(16) 0.0313(17) 0.0010(15) -0.0026(15) 0.0045(16)
C7 0.049(2) 0.0303(16) 0.043(2) 0.0020(15) -0.0004(16) 0.0050(15)
C8 0.0454(19) 0.0378(17) 0.0346(18) -0.0019(15) -0.0045(15) -0.0019(16)
C9 0.0429(19) 0.0356(17) 0.0351(18) 0.0044(14) -0.0007(14) 0.0033(14)
N3 0.080(2) 0.0350(15) 0.0361(16) 0.0000(13) -0.0125(16) -0.0008(16)
C11 0.056(2) 0.0313(17) 0.044(2) -0.0010(15) -0.0035(17) 0.0034(16)
C12 0.046(2) 0.0399(17) 0.0351(18) 0.0025(15) -0.0047(16) 0.0000(15)
C13 0.059(2) 0.0323(16) 0.041(2) 0.0003(15) -0.0034(18) 0.0037(16)
C14 0.0434(19) 0.0299(15) 0.0359(18) 0.0011(13) -0.0006(15) 0.0009(14)
O1 0.067(2) 0.084(2) 0.068(2) 0.0291(19) -0.0005(17) -0.0136(18)
C16 0.067(3) 0.046(2) 0.047(2) -0.0036(17) -0.0099(19) 0.0054(19)
N1 0.080(3) 0.052(2) 0.061(2) 0.0184(19) -0.002(2) 0.005(2)
C18 0.048(2) 0.051(2) 0.041(2) 0.0021(17) -0.0032(16) 0.0045(18)
N2 0.072(2) 0.0402(17) 0.067(2) 0.0199(18) 0.000(2) 0.0030(17)
C20 0.058(2) 0.0357(18) 0.058(2) 0.0080(17) 0.0031(19) 0.0065(18)
N21 0.054(2) 0.046(2) 0.043(2) 0.0037(17) 0.0004(17) -0.0020(18)
N22 0.050(2) 0.0384(18) 0.044(2) 0.0026(16) -0.0042(16) -0.0031(16)
N23 0.048(2) 0.050(2) 0.051(2) 0.0011(18) -0.0120(18) 0.0020(18)
N24 0.050(2) 0.0356(18) 0.044(2) 0.0058(15) 0.0001(16) 0.0051(17)
C25 0.059(2) 0.0314(16) 0.0379(18) 0.0030(15) -0.0002(16) 0.0044(16)
C26 0.052(2) 0.0337(16) 0.0354(18) -0.0013(14) -0.0007(15) 0.0032(15)
C27 0.071(3) 0.0396(19) 0.053(2) 0.0066(18) 0.013(2) 0.0042(19)
C28 0.065(3) 0.046(2) 0.051(2) 0.0138(18) -0.0063(19) 0.0060(19)
C29 0.084(3) 0.0283(17) 0.064(3) -0.0008(18) -0.004(2) -0.0011(19)
O2 0.140(4) 0.089(3) 0.109(3) 0.005(3) 0.065(3) 0.001(3)
C31 0.109(4) 0.051(2) 0.055(3) 0.013(2) 0.035(3) 0.019(3)
C32 0.047(2) 0.057(2) 0.117(4) -0.024(3) -0.012(3) 0.015(2)
C33 0.083(3) 0.0370(19) 0.050(2) -0.0046(17) -0.003(2) 0.000(2)
C34 0.093(4) 0.060(3) 0.048(3) -0.005(2) -0.012(2) 0.013(3)
C35 0.125(5) 0.058(3) 0.043(2) -0.005(2) 0.000(3) 0.012(3)
C36 0.062(3) 0.044(2) 0.045(2) 0.0072(17) -0.0047(19) 0.0040(19)
C37 0.075(3) 0.043(2) 0.088(4) 0.003(2) -0.007(3) -0.017(2)
C38 0.066(3) 0.115(5) 0.094(4) 0.035(4) -0.004(3) -0.028(3)
C39 0.141(7) 0.115(6) 0.201(10) -0.033(7) 0.104(7) -0.031(6)

loop_
_atom_type_symbol
_atom_type_description
_atom_type_scat_dispersion_real
_atom_type_scat_dispersion_imag
_atom_type_scat_source
C C 0.0033 0.0016 'International Tables Vol C Tables 4.2.6.8 and 6.1.1.4'
H H 0.0000 0.0000 'International Tables Vol C Tables 4.2.6.8 and 6.1.1.4'
N N 0.0061 0.0033 'International Tables Vol C Tables 4.2.6.8 and 6.1.1.4'
O O 0.0106 0.0060 'International Tables Vol C Tables 4.2.6.8 and 6.1.1.4'

loop_
_geom_angle_atom_site_label_1
_geom_angle_atom_site_label_2
_geom_angle_atom_site_label_3
_geom_angle
_geom_angle_site_symmetry_1
_geom_angle_site_symmetry_3
_geom_angle_publ_flag
C13 N5 C8 125.0(3) . . ?
C13 N5 C32 117.5(3) . . ?
C8 N5 C32 117.5(3) . . ?
C13 N4 C12 125.2(3) . . ?
C13 N4 C37 117.1(3) . . ?
C12 N4 C37 117.7(3) . . ?
N3 C6 C26 110.9(3) . . ?
N3 C6 C14 111.0(3) . . ?
C26 C6 C14 113.1(3) . . ?
N3 C6 H6 107.1 . . ?
C26 C6 H6 107.1 . . ?
C14 C6 H6 107.1 . . ?
C11 C7 N24 116.5(3) . . ?
C11 C7 C9 120.8(3) . . ?
N24 C7 C9 122.6(3) . . ?
O3 C8 N5 119.5(3) . . ?
O3 C8 C14 122.4(3) . . ?
N5 C8 C14 118.0(3) . . ?
C7 C9 C25 116.2(3) . . ?
C7 C9 C14 113.3(3) . . ?
C25 C9 C14 111.6(3) . . ?
C7 C9 H9 104.8 . . ?
C25 C9 H9 104.8 . . ?
C14 C9 H9 104.8 . . ?
C11 N3 C6 121.7(3) . . ?
C11 N3 H3 119.2 . . ?
C6 N3 H3 119.2 . . ?
N3 C11 C7 120.9(3) . . ?
N3 C11 C33 118.1(3) . . ?
C7 C11 C33 121.0(3) . . ?
O5 C12 N4 120.9(3) . . ?
O5 C12 C14 120.5(3) . . ?
N4 C12 C14 118.6(3) . . ?
O4 C13 N4 121.2(4) . . ?
O4 C13 N5 121.3(4) . . ?
N4 C13 N5 117.5(3) . . ?
C8 C14 C12 114.9(3) . . ?
C8 C14 C9 113.4(3) . . ?
C12 C14 C9 108.2(3) . . ?
C8 C14 C6 108.2(3) . . ?
C12 C14 C6 105.1(3) . . ?
C9 C14 C6 106.2(3) . . ?
N21 O1 C38 117.5(4) . . ?
C25 C16 C34 121.0(5) . . ?
C25 C16 H16 119.5 . . ?
C34 C16 H16 119.5 . . ?
C28 N1 N2 105.5(4) . . ?
C26 C18 N21 119.1(4) . . ?
C26 C18 H18 120.5 . . ?
N21 C18 H18 120.5 . . ?
N1 N2 C20 112.4(3) . . ?
N1 N2 H2 123.8 . . ?
C20 N2 H2 123.8 . . ?
N2 C20 N24 106.7(4) . . ?
N2 C20 C29 131.2(4) . . ?
N24 C20 C29 122.0(4) . . ?
O1 N21 C36 116.4(4) . . ?
O1 N21 C18 123.3(4) . . ?
C36 N21 C18 120.3(4) . . ?
C26 N22 N23 118.9(4) . . ?
C26 N22 H22 120.6 . . ?
N23 N22 H22 120.6 . . ?
C36 N23 N22 120.4(4) . . ?
C36 N23 H23 119.8 . . ?
N22 N23 H23 119.8 . . ?
C20 N24 C7 120.8(4) . . ?
C20 N24 C28 103.3(3) . . ?
C7 N24 C28 135.9(4) . . ?
C16 C25 C27 119.9(4) . . ?
C16 C25 C9 119.0(4) . . ?
C27 C25 C9 121.1(4) . . ?
N22 C26 C18 121.1(3) . . ?
N22 C26 C6 121.4(3) . . ?
C18 C26 C6 117.5(3) . . ?
C25 C27 C31 117.7(5) . . ?
C25 C27 H27 121.1 . . ?
C31 C27 H27 121.1 . . ?
N1 C28 N24 112.1(4) . . ?
N1 C28 H28 123.9 . . ?
N24 C28 H28 123.9 . . ?
C33 C29 C20 116.8(4) . . ?
C33 C29 H29 121.6 . . ?
C20 C29 H29 121.6 . . ?
C31 O2 C39 115.9(6) . . ?
O2 C31 C35 114.2(5) . . ?
O2 C31 C27 124.2(6) . . ?
C35 C31 C27 121.6(5) . . ?
N5 C32 H32A 109.5 . . ?
N5 C32 H32B 109.5 . . ?
H32A C32 H32B 109.5 . . ?
N5 C32 H32C 109.5 . . ?
H32A C32 H32C 109.5 . . ?
H32B C32 H32C 109.5 . . ?
C29 C33 C11 122.8(4) . . ?
C29 C33 H33 118.6 . . ?
C11 C33 H33 118.6 . . ?
C35 C34 C16 119.5(5) . . ?
C35 C34 H34 120.3 . . ?
C16 C34 H34 120.3 . . ?
C34 C35 C31 120.3(5) . . ?
C34 C35 H35 119.9 . . ?
C31 C35 H35 119.9 . . ?
N21 C36 N23 120.3(4) . . ?
N21 C36 H36 119.8 . . ?
N23 C36 H36 119.8 . . ?
N4 C37 H37A 109.5 . . ?
N4 C37 H37B 109.5 . . ?
H37A C37 H37B 109.5 . . ?
N4 C37 H37C 109.5 . . ?
H37A C37 H37C 109.5 . . ?
H37B C37 H37C 109.5 . . ?
O1 C38 H38A 109.5 . . ?
O1 C38 H38B 109.5 . . ?
H38A C38 H38B 109.5 . . ?
O1 C38 H38C 109.5 . . ?
H38A C38 H38C 109.5 . . ?
H38B C38 H38C 109.5 . . ?
O2 C39 H39A 109.5 . . ?
O2 C39 H39B 109.5 . . ?
H39A C39 H39B 109.5 . . ?
O2 C39 H39C 109.5 . . ?
H39A C39 H39C 109.5 . . ?
H39B C39 H39C 109.5 . . ?

loop_
_geom_bond_atom_site_label_1
_geom_bond_atom_site_label_2
_geom_bond_distance
_geom_bond_site_symmetry_2
_geom_bond_publ_flag
N5 C13 1.383(5) . ?
N5 C8 1.388(5) . ?
N5 C32 1.461(5) . ?
O4 C13 1.215(4) . ?
O5 C12 1.215(5) . ?
O3 C8 1.215(4) . ?
N4 C13 1.369(5) . ?
N4 C12 1.379(5) . ?
N4 C37 1.479(5) . ?
C6 N3 1.431(5) . ?
C6 C26 1.517(5) . ?
C6 C14 1.602(5) . ?
C6 H6 0.9800 . ?
C7 C11 1.390(5) . ?
C7 N24 1.422(5) . ?
C7 C9 1.523(5) . ?
C8 C14 1.499(5) . ?
C9 C25 1.523(5) . ?
C9 C14 1.558(5) . ?
C9 H9 0.9800 . ?
N3 C11 1.382(5) . ?
N3 H3 0.8600 . ?
C11 C33 1.414(5) . ?
C12 C14 1.511(5) . ?
O1 N21 1.361(5) . ?
O1 C38 1.422(7) . ?
C16 C25 1.384(6) . ?
C16 C34 1.397(6) . ?
C16 H16 0.9300 . ?
N1 C28 1.320(5) . ?
N1 N2 1.347(6) . ?
C18 C26 1.388(5) . ?
C18 N21 1.397(6) . ?
C18 H18 0.9300 . ?
N2 C20 1.368(5) . ?
N2 H2 0.8600 . ?
C20 N24 1.397(5) . ?
C20 C29 1.399(6) . ?
N21 C36 1.373(6) . ?
N22 C26 1.379(6) . ?
N22 N23 1.404(5) . ?
N22 H22 0.9300 . ?
N23 C36 1.375(6) . ?
N23 H23 0.9300 . ?
N24 C28 1.432(6) . ?
C25 C27 1.396(6) . ?
C27 C31 1.409(6) . ?
C27 H27 0.9300 . ?
C28 H28 0.9300 . ?
C29 C33 1.360(6) . ?
C29 H29 0.9300 . ?
O2 C31 1.342(6) . ?
O2 C39 1.417(11) . ?
C31 C35 1.375(8) . ?
C32 H32A 0.9600 . ?
C32 H32B 0.9600 . ?
C32 H32C 0.9600 . ?
C33 H33 0.9300 . ?
C34 C35 1.362(8) . ?
C34 H34 0.9300 . ?
C35 H35 0.9300 . ?
C36 H36 0.9300 . ?
C37 H37A 0.9600 . ?
C37 H37B 0.9600 . ?
C37 H37C 0.9600 . ?
C38 H38A 0.9600 . ?
C38 H38B 0.9600 . ?
C38 H38C 0.9600 . ?
C39 H39A 0.9600 . ?
C39 H39B 0.9600 . ?
C39 H39C 0.9600 . ?

loop_
_geom_torsion_atom_site_label_1
_geom_torsion_atom_site_label_2
_geom_torsion_atom_site_label_3
_geom_torsion_atom_site_label_4
_geom_torsion
_geom_torsion_site_symmetry_1
_geom_torsion_site_symmetry_2
_geom_torsion_site_symmetry_3
_geom_torsion_site_symmetry_4
_geom_torsion_publ_flag
C13 N5 C8 O3 -174.1(4) . . . . ?
C32 N5 C8 O3 5.0(6) . . . . ?
C13 N5 C8 C14 8.9(5) . . . . ?
C32 N5 C8 C14 -172.0(4) . . . . ?
C11 C7 C9 C25 -153.6(4) . . . . ?
N24 C7 C9 C25 29.8(5) . . . . ?
C11 C7 C9 C14 -22.4(5) . . . . ?
N24 C7 C9 C14 161.0(3) . . . . ?
C26 C6 N3 C11 168.2(4) . . . . ?
C14 C6 N3 C11 41.5(5) . . . . ?
C6 N3 C11 C7 -13.2(6) . . . . ?
C6 N3 C11 C33 166.2(4) . . . . ?
N24 C7 C11 N3 179.2(4) . . . . ?
C9 C7 C11 N3 2.4(6) . . . . ?
N24 C7 C11 C33 -0.2(6) . . . . ?
C9 C7 C11 C33 -177.0(4) . . . . ?
C13 N4 C12 O5 -178.8(4) . . . . ?
C37 N4 C12 O5 -0.6(6) . . . . ?
C13 N4 C12 C14 -1.3(6) . . . . ?
C37 N4 C12 C14 176.9(4) . . . . ?
C12 N4 C13 O4 179.6(4) . . . . ?
C37 N4 C13 O4 1.3(6) . . . . ?
C12 N4 C13 N5 -1.3(6) . . . . ?
C37 N4 C13 N5 -179.6(4) . . . . ?
C8 N5 C13 O4 176.4(4) . . . . ?
C32 N5 C13 O4 -2.7(6) . . . . ?
C8 N5 C13 N4 -2.7(6) . . . . ?
C32 N5 C13 N4 178.2(4) . . . . ?
O3 C8 C14 C12 172.6(3) . . . . ?
N5 C8 C14 C12 -10.5(5) . . . . ?
O3 C8 C14 C9 47.3(5) . . . . ?
N5 C8 C14 C9 -135.8(3) . . . . ?
O3 C8 C14 C6 -70.3(4) . . . . ?
N5 C8 C14 C6 106.6(3) . . . . ?
O5 C12 C14 C8 -175.4(3) . . . . ?
N4 C12 C14 C8 7.1(5) . . . . ?
O5 C12 C14 C9 -47.5(5) . . . . ?
N4 C12 C14 C9 135.0(3) . . . . ?
O5 C12 C14 C6 65.8(4) . . . . ?
N4 C12 C14 C6 -111.8(4) . . . . ?
C7 C9 C14 C8 -71.9(4) . . . . ?
C25 C9 C14 C8 61.5(4) . . . . ?
C7 C9 C14 C12 159.3(3) . . . . ?
C25 C9 C14 C12 -67.3(4) . . . . ?
C7 C9 C14 C6 46.8(4) . . . . ?
C25 C9 C14 C6 -179.8(3) . . . . ?
N3 C6 C14 C8 65.8(4) . . . . ?
C26 C6 C14 C8 -59.7(4) . . . . ?
N3 C6 C14 C12 -170.9(3) . . . . ?
C26 C6 C14 C12 63.6(4) . . . . ?
N3 C6 C14 C9 -56.3(4) . . . . ?
C26 C6 C14 C9 178.2(3) . . . . ?
C28 N1 N2 C20 0.3(5) . . . . ?
N1 N2 C20 N24 0.3(5) . . . . ?
N1 N2 C20 C29 -180.0(5) . . . . ?
C38 O1 N21 C36 -171.8(5) . . . . ?
C38 O1 N21 C18 8.2(7) . . . . ?
C26 C18 N21 O1 179.4(4) . . . . ?
C26 C18 N21 C36 -0.6(6) . . . . ?
C26 N22 N23 C36 -0.5(6) . . . . ?
N2 C20 N24 C7 178.4(4) . . . . ?
C29 C20 N24 C7 -1.3(6) . . . . ?
N2 C20 N24 C28 -0.6(5) . . . . ?
C29 C20 N24 C28 179.6(4) . . . . ?
C11 C7 N24 C20 0.4(6) . . . . ?
C9 C7 N24 C20 177.1(4) . . . . ?
C11 C7 N24 C28 179.1(5) . . . . ?
C9 C7 N24 C28 -4.2(7) . . . . ?
C34 C16 C25 C27 -1.3(6) . . . . ?
C34 C16 C25 C9 178.1(4) . . . . ?
C7 C9 C25 C16 -127.2(4) . . . . ?
C14 C9 C25 C16 100.8(4) . . . . ?
C7 C9 C25 C27 52.2(5) . . . . ?
C14 C9 C25 C27 -79.7(4) . . . . ?
N23 N22 C26 C18 0.9(6) . . . . ?
N23 N22 C26 C6 -177.7(3) . . . . ?
N21 C18 C26 N22 -0.4(6) . . . . ?
N21 C18 C26 C6 178.3(3) . . . . ?
N3 C6 C26 N22 -44.2(5) . . . . ?
C14 C6 C26 N22 81.3(4) . . . . ?
N3 C6 C26 C18 137.1(4) . . . . ?
C14 C6 C26 C18 -97.3(4) . . . . ?
C16 C25 C27 C31 1.0(6) . . . . ?
C9 C25 C27 C31 -178.4(3) . . . . ?
N2 N1 C28 N24 -0.7(5) . . . . ?
C20 N24 C28 N1 0.9(5) . . . . ?
C7 N24 C28 N1 -178.0(5) . . . . ?
N2 C20 C29 C33 -177.6(5) . . . . ?
N24 C20 C29 C33 2.1(7) . . . . ?
C39 O2 C31 C35 172.3(6) . . . . ?
C39 O2 C31 C27 -10.0(9) . . . . ?
C25 C27 C31 O2 -177.9(4) . . . . ?
C25 C27 C31 C35 -0.3(6) . . . . ?
C20 C29 C33 C11 -1.9(7) . . . . ?
N3 C11 C33 C29 -178.4(4) . . . . ?
C7 C11 C33 C29 1.0(7) . . . . ?
C25 C16 C34 C35 0.9(7) . . . . ?
C16 C34 C35 C31 -0.1(7) . . . . ?
O2 C31 C35 C34 177.7(5) . . . . ?
C27 C31 C35 C34 -0.1(8) . . . . ?
O1 N21 C36 N23 -179.0(4) . . . . ?
C18 N21 C36 N23 1.0(7) . . . . ?
N22 N23 C36 N21 -0.4(6) . . . . ?
